data_2005756
loop_
_publ_author_name
'Holzbock, J.'
'Sawodny, W.'
'Grosse, E.'
'Haseidl, M.'
'Walz, L.'

_publ_section_title
;
 <i>cis</i>-Tetracarbonyldi(pyridine-<i>N</i>)tungsten(0),
 [W(CO)~4~(py)~2~]
;
_journal_issue 12
_journal_name_full 'Acta Crystallographica Section C'
_journal_page_first 3039
_journal_page_last 3040
_journal_paper_doi 10.1107/S0108270196010128
_journal_volume 52
_journal_year 1996
_chemical_formula_iupac '[W1  (C5 H5 N1)2 (C1 O1)4]'
_chemical_formula_structural '(C5 H5 N)2 W (CO)4'
_chemical_formula_sum 'C14 H10 N2 O4 W'
_chemical_formula_weight 454.09
_chemical_name_systematic
;
Tetracarbonylbis(pyridino)tungsten(0)
;
_space_group_IT_number 15
_symmetry_cell_setting monoclinic
_symmetry_space_group_name_Hall '-C 2yc'
_symmetry_space_group_name_H-M 'C 1 2/c 1'
_audit_creation_method SHELXL
_cell_angle_alpha 90.
_cell_angle_beta 91.06(1)
_cell_angle_gamma 90.
_cell_formula_units_Z 4
_cell_length_a 7.430(1)
_cell_length_b 14.676(2)
_cell_length_c 13.406(2)
_cell_measurement_reflns_used 'powder data (CuK\a); 40'
_cell_measurement_temperature 293(2)
_cell_measurement_theta_max 24
_cell_measurement_theta_min 6
_cell_volume 1461.6(4)
_computing_cell_refinement DIF4
_computing_data_collection 'DIF4 (Stoe & Cie, 1988)'
_computing_data_reduction 'REDU4 (Stoe & Cie, 1992)'
_computing_molecular_graphics 'SHELXTL-Plus (Sheldrick, 1990b)'
_computing_structure_refinement 'SHELXL93 (Sheldrick, 1993)'
_computing_structure_solution 'SHELXS86 (Sheldrick, 1990a)'
_diffrn_ambient_temperature 293(2)
_diffrn_measurement_device 'Stoe-modified Philips PW1100'
_diffrn_measurement_method \q/2\q
_diffrn_radiation_monochromator graphite
_diffrn_radiation_source 'fine-focus sealed tube'
_diffrn_radiation_type MoK\a
_diffrn_radiation_wavelength 0.71073
_diffrn_reflns_av_R_equivalents 0.0288
_diffrn_reflns_av_sigmaI/netI 0.0315
_diffrn_reflns_limit_h_max 10
_diffrn_reflns_limit_h_min -10
_diffrn_reflns_limit_k_max 20
_diffrn_reflns_limit_k_min -20
_diffrn_reflns_limit_l_max 18
_diffrn_reflns_limit_l_min 0
_diffrn_reflns_number 4279
_diffrn_reflns_theta_max 30.02
_diffrn_reflns_theta_min 2.78
_diffrn_standards_decay_% <1
_diffrn_standards_interval_time 100
_diffrn_standards_number 3
_exptl_absorpt_coefficient_mu 7.919
_exptl_absorpt_correction_T_max 0.493
_exptl_absorpt_correction_T_min 0.112
_exptl_absorpt_correction_type analytical
_exptl_crystal_colour yellow
_exptl_crystal_density_diffrn 2.064
_exptl_crystal_density_method 'not measured'
_exptl_crystal_description plate
_exptl_crystal_F_000 856
_exptl_crystal_size_max 0.70
_exptl_crystal_size_mid 0.31
_exptl_crystal_size_min 0.09
_refine_diff_density_max 0.987
_refine_diff_density_min -1.162
_refine_ls_extinction_coef 0.00042(13)
_refine_ls_extinction_method 'SHELXL93 (Sheldrick, 1993)'
_refine_ls_goodness_of_fit_all 1.009
_refine_ls_goodness_of_fit_obs 1.035
_refine_ls_hydrogen_treatment refall
_refine_ls_matrix_type full
_refine_ls_number_parameters 117
_refine_ls_number_reflns 2140
_refine_ls_number_restraints 0
_refine_ls_restrained_S_all 1.009
_refine_ls_restrained_S_obs 1.035
_refine_ls_R_factor_all 0.0220
_refine_ls_R_factor_obs 0.0185
_refine_ls_shift/esd_max -0.003
_refine_ls_shift/esd_mean 0.000
_refine_ls_structure_factor_coef Fsqd
_refine_ls_weighting_scheme
;
calc w = 1/[\s^2^(F~o~^2^) + (0.0272P)^2^ + 0.0625P]
where P = (F~o~^2^+2Fc^2^)/3
;
_refine_ls_wR_factor_all 0.0456
_refine_ls_wR_factor_obs 0.0447
_reflns_number_observed 1962
_reflns_number_total 2140
_reflns_observed_criterion >2sigma(I)
_cod_data_source_file cf1125.cif
_cod_data_source_block walz2
_cod_original_sg_symbol_H-M 'C 2/c'
_cod_database_code 2005756

loop_
_symmetry_equiv_pos_as_xyz
'x, y, z'
'-x, y, -z+1/2'
'x+1/2, y+1/2, z'
'-x+1/2, y+1/2, -z+1/2'
'-x, -y, -z'
'x, -y, z-1/2'
'-x+1/2, -y+1/2, -z'
'x+1/2, -y+1/2, z-1/2'

loop_
_atom_site_aniso_label
_atom_site_aniso_U_11
_atom_site_aniso_U_22
_atom_site_aniso_U_33
_atom_site_aniso_U_12
_atom_site_aniso_U_13
_atom_site_aniso_U_23
W(1) 0.03440(8) 0.03058(8) 0.04252(8) 0.000 0.00046(4) 0.000
C(1) 0.0459(13) 0.044(2) 0.0534(12) 0.0068(11) 0.0004(10) 0.0017(10)
O(1) 0.068(2) 0.062(2) 0.0841(15) 0.0214(13) -0.0057(12) 0.0152(12)
C(2) 0.0425(13) 0.040(2) 0.0558(13) -0.0059(10) 0.0044(10) -0.0042(9)
O(2) 0.073(2) 0.080(2) 0.083(2) -0.0076(13) 0.0351(15) -0.0133(12)
N(1) 0.0378(9) 0.0374(11) 0.0450(9) -0.0006(8) -0.0002(7) -0.0026(7)
C(3) 0.0459(14) 0.044(2) 0.0585(13) 0.0017(12) 0.0022(10) -0.0090(11)
C(4) 0.064(2) 0.045(2) 0.063(2) -0.001(2) 0.0050(13) -0.0138(13)
C(5) 0.066(2) 0.052(2) 0.0564(14) -0.015(2) -0.0034(12) -0.0080(12)
C(6) 0.0464(15) 0.060(2) 0.076(2) -0.0034(14) -0.0097(13) -0.0100(14)
C(7) 0.0386(12) 0.047(2) 0.0659(15) 0.0040(11) -0.0035(10) -0.0102(12)

loop_
_atom_site_label
_atom_site_occupancy
_atom_site_fract_x
_atom_site_fract_y
_atom_site_fract_z
_atom_site_U_iso_or_equiv
_atom_site_thermal_displace_type
_atom_site_calc_flag
_atom_site_refinement_flags
_atom_site_type_symbol
W(1) 1 0 0.632666(9) 0.25 0.03584(6) Uani d S W
C(1) 1 0.1416(4) 0.5367(2) 0.3155(2) 0.0477(6) Uani d . C
O(1) 1 0.2271(4) 0.4796(2) 0.3528(2) 0.0715(7) Uani d . O
C(2) 1 0.1793(4) 0.6283(2) 0.1380(2) 0.0462(6) Uani d . C
O(2) 1 0.2802(5) 0.6216(2) 0.0753(2) 0.0781(9) Uani d . O
N(1) 1 0.1453(3) 0.7483(2) 0.33031(14) 0.0401(4) Uani d . N
C(3) 1 0.0591(4) 0.8212(2) 0.3655(2) 0.0494(6) Uani d . C
H(3) 1 -0.0753(57) 0.8218(31) 0.3566(25) 0.065(10) Uiso d . H
C(4) 1 0.1455(5) 0.8915(3) 0.4159(2) 0.0572(7) Uani d . C
H(4) 1 0.0713(69) 0.9421(40) 0.4442(29) 0.097(15) Uiso d . H
C(5) 1 0.3277(5) 0.8875(3) 0.4300(2) 0.0580(7) Uani d . C
H(5) 1 0.3907(48) 0.9326(25) 0.4663(21) 0.053(9) Uiso d . H
C(6) 1 0.4186(5) 0.8126(3) 0.3957(3) 0.0610(8) Uani d . C
H(6) 1 0.5468(66) 0.8071(34) 0.4055(29) 0.082(13) Uiso d . H
C(7) 1 0.3248(4) 0.7449(2) 0.3467(2) 0.0507(6) Uani d . C
H(7) 1 0.3782(44) 0.6948(27) 0.3296(19) 0.048(8) Uiso d . H

loop_
_atom_type_symbol
_atom_type_description
_atom_type_scat_dispersion_real
_atom_type_scat_dispersion_imag
_atom_type_scat_source
C C 0.0033 0.0016 'International Tables Vol C Tables 4.2.6.8 and 6.1.1.4'
H H 0.0000 0.0000 'International Tables Vol C Tables 4.2.6.8 and 6.1.1.4'
N N 0.0061 0.0033 'International Tables Vol C Tables 4.2.6.8 and 6.1.1.4'
O O 0.0106 0.0060 'International Tables Vol C Tables 4.2.6.8 and 6.1.1.4'
W W -0.8490 6.8722 'International Tables Vol C Tables 4.2.6.8 and 6.1.1.4'

loop_
_geom_angle_atom_site_label_1
_geom_angle_atom_site_label_2
_geom_angle_atom_site_label_3
_geom_angle_site_symmetry_1
_geom_angle_site_symmetry_3
_geom_angle
_geom_angle_publ_flag
C(1) W(1) C(1) 2 . 87.90(12) yes
C(1) W(1) C(2) 2 . 89.99(11) yes
C(1) W(1) C(2) . . 87.37(12) yes
C(1) W(1) C(2) 2 2 87.37(12) no
C(1) W(1) C(2) . 2 89.99(11) no
C(2) W(1) C(2) . 2 176.34(15) yes
C(1) W(1) N(1) 2 . 175.80(9) yes
C(1) W(1) N(1) . . 94.47(11) yes
C(2) W(1) N(1) . . 93.55(9) yes
C(2) W(1) N(1) 2 . 89.19(10) yes
C(1) W(1) N(1) 2 2 94.47(11) no
C(1) W(1) N(1) . 2 175.80(9) no
C(2) W(1) N(1) . 2 89.19(10) no
C(2) W(1) N(1) 2 2 93.55(9) no
N(1) W(1) N(1) . 2 83.33(11) yes
O(1) C(1) W(1) . . 178.8(2) yes
O(2) C(2) W(1) . . 176.9(3) yes
C(3) N(1) C(7) . . 116.8(3) no
C(3) N(1) W(1) . . 122.5(2) no
C(7) N(1) W(1) . . 120.6(2) no
N(1) C(3) C(4) . . 123.2(3) no
C(5) C(4) C(3) . . 119.0(3) no
C(4) C(5) C(6) . . 118.7(3) no
C(7) C(6) C(5) . . 119.3(3) no
N(1) C(7) C(6) . . 122.9(3) no

loop_
_geom_bond_atom_site_label_1
_geom_bond_atom_site_label_2
_geom_bond_site_symmetry_2
_geom_bond_distance
_geom_bond_publ_flag
W(1) C(1) 2 1.956(3) no
W(1) C(1) . 1.956(3) yes
W(1) C(2) . 2.027(3) yes
W(1) C(2) 2 2.027(3) no
W(1) N(1) . 2.272(2) yes
W(1) N(1) 2 2.272(2) no
C(1) O(1) . 1.160(3) yes
C(2) O(2) . 1.140(4) yes
N(1) C(3) . 1.337(3) no
N(1) C(7) . 1.348(3) no
C(3) C(4) . 1.385(4) no
C(4) C(5) . 1.365(5) no
C(5) C(6) . 1.374(5) no
C(6) C(7) . 1.373(4) no
